data_7708448
loop_
_publ_author_name
'Huang, Li'
'Ouyang, Congrui'
'Liu, Xing'
'Zhou, Jian'
'Zou, Hua-Hong'
'Yuan, Hua'
'Wen, Dou'

_publ_section_title
;
 A series of organic hybrid polyoxovanadate clusters incorporating
 tris(hydroxymethyl)methane derivatives
;
_journal_name_full 'Dalton Transactions'
_journal_paper_doi 10.1039/D1DT02912F
_journal_year 2021
_chemical_formula_moiety 'C12 H29 N3 O19 V6, 6(H2 O)'
_chemical_formula_sum 'C12 H41 N3 O25 V6'
_chemical_formula_weight 933.11
_space_group_crystal_system monoclinic
_space_group_IT_number 14
_space_group_name_Hall '-P 2ybc'
_space_group_name_H-M_alt 'P 1 21/c 1'
_atom_sites_solution_hydrogens geom
_audit_creation_method SHELXL-2014/7
_audit_update_record
;
2021-08-29 deposited with the CCDC.	2021-09-27 downloaded from the CCDC.
;
_cell_angle_alpha 90
_cell_angle_beta 99.7222(18)
_cell_angle_gamma 90
_cell_formula_units_Z 4
_cell_length_a 17.0549(9)
_cell_length_b 15.2858(8)
_cell_length_c 12.0572(6)
_cell_measurement_reflns_used 23309
_cell_measurement_temperature 296(2)
_cell_measurement_theta_max 28.2297
_cell_measurement_theta_min 2.3407
_cell_volume 3098.1(3)
_computing_structure_refinement 'SHELXL-2014/7 (Sheldrick, 2014)'
_diffrn_ambient_temperature 296(2)
_diffrn_measured_fraction_theta_full 0.996
_diffrn_measured_fraction_theta_max 0.996
_diffrn_measurement_device_type 'Bruker APEX-II CCD'
_diffrn_measurement_method '\w scans'
_diffrn_radiation_type MoK\a
_diffrn_radiation_wavelength 0.71073
_diffrn_reflns_av_R_equivalents 0.0791
_diffrn_reflns_av_unetI/netI 0.0674
_diffrn_reflns_Laue_measured_fraction_full 0.996
_diffrn_reflns_Laue_measured_fraction_max 0.996
_diffrn_reflns_limit_h_max 22
_diffrn_reflns_limit_h_min -22
_diffrn_reflns_limit_k_max 19
_diffrn_reflns_limit_k_min -20
_diffrn_reflns_limit_l_max 14
_diffrn_reflns_limit_l_min -16
_diffrn_reflns_number 31788
_diffrn_reflns_point_group_measured_fraction_full 0.996
_diffrn_reflns_point_group_measured_fraction_max 0.996
_diffrn_reflns_theta_full 25.242
_diffrn_reflns_theta_max 28.284
_diffrn_reflns_theta_min 2.766
_exptl_absorpt_coefficient_mu 1.837
_exptl_absorpt_correction_type multi-scan
_exptl_absorpt_process_details 'SADABS 2014/5'
_exptl_crystal_colour blue
_exptl_crystal_density_diffrn 2.000
_exptl_crystal_description flake
_exptl_crystal_F_000 1832
_exptl_crystal_size_max 0.300
_exptl_crystal_size_mid 0.260
_exptl_crystal_size_min 0.033
_exptl_transmission_factor_max 0.940
_exptl_transmission_factor_min 0.581
_refine_diff_density_max 1.842
_refine_diff_density_min -1.098
_refine_diff_density_rms 0.150
_refine_ls_extinction_method none
_refine_ls_goodness_of_fit_ref 1.270
_refine_ls_hydrogen_treatment constr
_refine_ls_matrix_type full
_refine_ls_number_parameters 382
_refine_ls_number_reflns 7655
_refine_ls_number_restraints 0
_refine_ls_restrained_S_all 1.270
_refine_ls_R_factor_all 0.0752
_refine_ls_R_factor_gt 0.0574
_refine_ls_shift/su_max 0.001
_refine_ls_shift/su_mean 0.000
_refine_ls_structure_factor_coef Fsqd
_refine_ls_weighting_details 'w=1/[\s^2^(Fo^2^)+(0.0630P)^2^+5.3029P] where P=(Fo^2^+2Fc^2^)/3'
_refine_ls_weighting_scheme calc
_refine_ls_wR_factor_gt 0.1627
_refine_ls_wR_factor_ref 0.1744
_reflns_Friedel_coverage 0.000
_reflns_number_gt 5892
_reflns_number_total 7655
_reflns_threshold_expression 'I > 2\s(I)'
_cod_data_source_file d1dt02912f2.cif
_cod_data_source_block 7
_cod_original_sg_symbol_H-M 'P 21/c'
_cod_database_code 7708448
_shelx_shelxl_version_number 2014/7
_shelx_space_group_comment
;
The symmetry employed for this shelxl refinement is uniquely defined
by the following loop, which should always be used as a source of
symmetry information in preference to the above space-group names.
They are only intended as comments.
;
_shelx_estimated_absorpt_t_min 0.482
_shelx_estimated_absorpt_t_max 0.912

loop_
_space_group_symop_operation_xyz
'x, y, z'
'-x, y+1/2, -z+1/2'
'-x, -y, -z'
'x, -y-1/2, z-1/2'

loop_
_atom_site_label
_atom_site_type_symbol
_atom_site_fract_x
_atom_site_fract_y
_atom_site_fract_z
_atom_site_U_iso_or_equiv
_atom_site_adp_type
_atom_site_occupancy
_atom_site_site_symmetry_order
_atom_site_calc_flag
_atom_site_refinement_flags_posn
_atom_site_refinement_flags_adp
_atom_site_refinement_flags_occupancy
_atom_site_disorder_assembly
_atom_site_disorder_group
V1 V 0.37295(4) 0.37048(4) 0.58635(6) 0.01593(17) Uani 1 1 d . . . . .
V2 V 0.44186(4) 0.56610(4) 0.65894(6) 0.01608(17) Uani 1 1 d . . . . .
V3 V 0.26239(4) 0.63702(4) 0.66236(6) 0.01619(17) Uani 1 1 d . . . . .
V4 V 0.32966(4) 0.46558(4) 0.81150(6) 0.01622(17) Uani 1 1 d . . . . .
V5 V 0.30486(4) 0.54399(4) 0.43464(6) 0.01605(17) Uani 1 1 d . . . . .
V6 V 0.19412(4) 0.44435(4) 0.58942(6) 0.01643(17) Uani 1 1 d . . . . .
O1 O 0.19978(16) 0.48486(18) 0.4335(2) 0.0179(6) Uani 1 1 d . . . . .
O2 O 0.25899(17) 0.65029(18) 0.4960(2) 0.0180(6) Uani 1 1 d . . . . .
O3 O 0.16272(17) 0.56528(18) 0.6268(2) 0.0196(6) Uani 1 1 d . . . . .
O4 O 0.37285(17) 0.35657(18) 0.7508(2) 0.0182(6) Uani 1 1 d . . . . .
O5 O 0.22078(17) 0.41795(18) 0.7548(2) 0.0182(6) Uani 1 1 d . . . . .
O6 O 0.25747(17) 0.33755(17) 0.5616(2) 0.0177(6) Uani 1 1 d . . . . .
O7 O 0.28158(17) 0.58477(18) 0.8181(2) 0.0176(6) Uani 1 1 d . . . . .
O8 O 0.43516(17) 0.52487(18) 0.8149(2) 0.0174(6) Uani 1 1 d . . . . .
O9 O 0.37776(16) 0.67100(18) 0.6890(2) 0.0168(6) Uani 1 1 d . . . . .
O10 O 0.41240(19) 0.2795(2) 0.5583(3) 0.0270(7) Uani 1 1 d . . . . .
O11 O 0.2237(2) 0.7294(2) 0.6866(3) 0.0282(7) Uani 1 1 d . . . . .
O12 O 0.2985(2) 0.5710(2) 0.3043(3) 0.0287(7) Uani 1 1 d . . . . .
O13 O 0.3374(2) 0.4391(2) 0.9421(3) 0.0274(7) Uani 1 1 d . . . . .
O14 O 0.10697(18) 0.4003(2) 0.5654(3) 0.0267(7) Uani 1 1 d . . . . .
O15 O 0.52927(19) 0.6088(2) 0.6836(3) 0.0266(7) Uani 1 1 d . . . . .
O16 O 0.41182(17) 0.59305(18) 0.4965(2) 0.0190(6) Uani 1 1 d . . . . .
O17 O 0.31518(15) 0.50417(17) 0.6266(2) 0.0160(6) Uani 1 1 d . . . . .
O18 O 0.34960(17) 0.42284(18) 0.4325(2) 0.0183(6) Uani 1 1 d . . . . .
O19 O 0.47021(17) 0.44347(18) 0.6262(2) 0.0191(6) Uani 1 1 d . . . . .
C1 C 0.1160(3) 0.6174(3) 0.4340(4) 0.0267(10) Uani 1 1 d . . . . .
C2 C 0.1850(3) 0.6811(3) 0.4329(4) 0.0256(9) Uani 1 1 d . . . . .
H2A H 0.1917 0.6911 0.3556 0.031 Uiso 1 1 calc R U . . .
H2B H 0.1717 0.7366 0.4639 0.031 Uiso 1 1 calc R U . . .
C3 C 0.1314(3) 0.5307(3) 0.3772(4) 0.0277(10) Uani 1 1 d . . . . .
H3A H 0.0851 0.4934 0.3744 0.033 Uiso 1 1 calc R U . . .
H3B H 0.1383 0.5424 0.3004 0.033 Uiso 1 1 calc R U . . .
C4 C 0.0984(3) 0.6037(3) 0.5526(4) 0.0280(10) Uani 1 1 d . . . . .
H4A H 0.0857 0.6597 0.5830 0.034 Uiso 1 1 calc R U . . .
H4B H 0.0520 0.5664 0.5488 0.034 Uiso 1 1 calc R U . . .
C5 C 0.2549(3) 0.2628(3) 0.7417(4) 0.0213(9) Uani 1 1 d . . . . .
C6 C 0.2383(3) 0.2587(3) 0.6123(4) 0.0231(9) Uani 1 1 d . . . . .
H6A H 0.2690 0.2114 0.5875 0.028 Uiso 1 1 calc R U . . .
H6B H 0.1824 0.2458 0.5873 0.028 Uiso 1 1 calc R U . . .
C7 C 0.3439(3) 0.2757(3) 0.7866(4) 0.0211(9) Uani 1 1 d . . . . .
H7A H 0.3527 0.2740 0.8682 0.025 Uiso 1 1 calc R U . . .
H7B H 0.3736 0.2280 0.7607 0.025 Uiso 1 1 calc R U . . .
C8 C 0.2038(3) 0.3319(3) 0.7877(4) 0.0233(9) Uani 1 1 d . . . . .
H8A H 0.1481 0.3192 0.7610 0.028 Uiso 1 1 calc R U . . .
H8B H 0.2128 0.3285 0.8692 0.028 Uiso 1 1 calc R U . . .
C9 C 0.4031(3) 0.6658(3) 0.8953(3) 0.0201(8) Uani 1 1 d . . . . .
C10 C 0.4058(3) 0.7193(3) 0.7894(3) 0.0218(9) Uani 1 1 d . . . . .
H10A H 0.3734 0.7713 0.7908 0.026 Uiso 1 1 calc R U . . .
H10B H 0.4601 0.7380 0.7888 0.026 Uiso 1 1 calc R U . . .
C11 C 0.4590(3) 0.5861(3) 0.9037(3) 0.0219(9) Uani 1 1 d . . . . .
H11A H 0.5127 0.6058 0.9010 0.026 Uiso 1 1 calc R U . . .
H11B H 0.4594 0.5572 0.9755 0.026 Uiso 1 1 calc R U . . .
C12 C 0.3178(3) 0.6407(3) 0.9072(4) 0.0232(9) Uani 1 1 d . . . . .
H12A H 0.3185 0.6113 0.9786 0.028 Uiso 1 1 calc R U . . .
H12B H 0.2862 0.6935 0.9073 0.028 Uiso 1 1 calc R U . . .
N3 N 0.4350(2) 0.7226(2) 0.9940(3) 0.0256(8) Uani 1 1 d . . . . .
H3C H 0.4846 0.7384 0.9898 0.031 Uiso 1 1 calc R U . . .
H3D H 0.4345 0.6930 1.0575 0.031 Uiso 1 1 calc R U . . .
H3E H 0.4047 0.7701 0.9933 0.031 Uiso 1 1 calc R U . . .
N1 N 0.0451(3) 0.6588(3) 0.3660(4) 0.0374(10) Uani 1 1 d . . . . .
H1A H 0.0485 0.6548 0.2933 0.045 Uiso 1 1 calc R U . . .
H1B H 0.0429 0.7148 0.3852 0.045 Uiso 1 1 calc R U . . .
H1C H 0.0014 0.6314 0.3787 0.045 Uiso 1 1 calc R U . . .
N2 N 0.2324(2) 0.1751(2) 0.7844(3) 0.0281(9) Uani 1 1 d . . . . .
H2C H 0.2335 0.1348 0.7315 0.034 Uiso 1 1 calc R U . . .
H2D H 0.1836 0.1782 0.8012 0.034 Uiso 1 1 calc R U . . .
H2E H 0.2667 0.1607 0.8457 0.034 Uiso 1 1 calc R U . . .
O1W O 0.57881(17) 0.4065(2) 0.8287(3) 0.0506(11) Uani 1 1 d G . . . .
O2W O 0.0811(2) 0.1969(3) 0.8625(3) 0.0825(16) Uiso 1 1 d G . . . .
O3W O 0.2410(3) 0.04718(19) 0.6121(3) 0.123(3) Uiso 1 1 d G . . . .
O4W O 0.1528(3) 0.6100(3) 0.0926(3) 0.124(3) Uiso 1 1 d G . . . .
O5W O 0.1074(2) 0.5279(3) 0.8603(3) 0.170(4) Uiso 1 1 d G . . . .
O6W O 0.0026(3) 0.8411(3) 0.3490(5) 0.093(4) Uiso 0.5 1 d G . P . .
O7W O -0.0203(3) 0.6333(4) 0.1006(4) 0.117(5) Uiso 0.5 1 d G . P . .

loop_
_atom_site_aniso_label
_atom_site_aniso_U_11
_atom_site_aniso_U_22
_atom_site_aniso_U_33
_atom_site_aniso_U_23
_atom_site_aniso_U_13
_atom_site_aniso_U_12
V1 0.0157(4) 0.0154(3) 0.0170(3) -0.0009(2) 0.0036(3) 0.0011(2)
V2 0.0135(3) 0.0159(3) 0.0196(3) 0.0000(3) 0.0051(3) 0.0001(2)
V3 0.0151(3) 0.0157(3) 0.0183(3) 0.0003(3) 0.0046(3) 0.0018(2)
V4 0.0172(4) 0.0155(3) 0.0166(3) 0.0003(2) 0.0047(3) 0.0003(3)
V5 0.0160(4) 0.0167(3) 0.0161(3) 0.0006(3) 0.0043(3) -0.0005(2)
V6 0.0137(3) 0.0163(3) 0.0195(4) 0.0028(3) 0.0032(3) -0.0006(2)
O1 0.0157(14) 0.0197(14) 0.0178(14) 0.0015(11) 0.0014(11) -0.0009(11)
O2 0.0174(14) 0.0188(13) 0.0184(14) 0.0019(11) 0.0047(11) 0.0018(11)
O3 0.0151(14) 0.0198(14) 0.0238(15) 0.0042(11) 0.0035(11) 0.0023(11)
O4 0.0213(15) 0.0150(13) 0.0186(14) 0.0022(11) 0.0044(11) 0.0009(11)
O5 0.0179(14) 0.0172(13) 0.0203(14) 0.0031(11) 0.0049(11) -0.0011(11)
O6 0.0173(14) 0.0141(13) 0.0210(14) 0.0028(11) 0.0015(11) -0.0011(11)
O7 0.0178(14) 0.0183(13) 0.0170(13) -0.0011(11) 0.0036(11) 0.0018(11)
O8 0.0181(15) 0.0164(13) 0.0184(14) -0.0045(11) 0.0049(11) -0.0001(11)
O9 0.0152(14) 0.0178(13) 0.0180(14) -0.0032(11) 0.0049(11) 0.0005(11)
O10 0.0272(17) 0.0230(15) 0.0298(17) -0.0044(13) 0.0017(13) 0.0057(13)
O11 0.0290(18) 0.0232(15) 0.0329(18) -0.0024(13) 0.0063(14) 0.0074(13)
O12 0.0329(18) 0.0328(17) 0.0200(15) 0.0028(13) 0.0037(13) -0.0026(14)
O13 0.0323(19) 0.0292(17) 0.0211(15) 0.0023(13) 0.0061(13) 0.0002(14)
O14 0.0197(16) 0.0267(16) 0.0334(17) 0.0025(13) 0.0040(13) -0.0045(13)
O15 0.0211(16) 0.0312(17) 0.0294(17) -0.0055(13) 0.0094(13) -0.0058(13)
O16 0.0170(15) 0.0207(14) 0.0203(14) -0.0007(11) 0.0058(11) -0.0011(11)
O17 0.0150(14) 0.0156(13) 0.0179(14) -0.0004(11) 0.0037(11) 0.0014(11)
O18 0.0185(15) 0.0194(14) 0.0172(14) -0.0010(11) 0.0040(11) 0.0013(11)
O19 0.0160(14) 0.0187(14) 0.0234(15) -0.0032(11) 0.0061(12) -0.0006(11)
C1 0.021(2) 0.027(2) 0.031(2) 0.0082(18) 0.0016(18) 0.0018(17)
C2 0.021(2) 0.025(2) 0.031(2) 0.0080(18) 0.0035(18) 0.0029(17)
C3 0.023(2) 0.030(2) 0.028(2) 0.0052(19) 0.0004(19) -0.0008(18)
C4 0.016(2) 0.028(2) 0.041(3) 0.005(2) 0.0059(19) 0.0035(17)
C5 0.024(2) 0.0164(19) 0.024(2) 0.0054(16) 0.0049(17) -0.0008(16)
C6 0.026(2) 0.0154(19) 0.027(2) 0.0037(16) 0.0018(18) -0.0033(16)
C7 0.022(2) 0.0165(19) 0.024(2) 0.0035(16) 0.0023(17) -0.0003(16)
C8 0.023(2) 0.022(2) 0.026(2) 0.0072(17) 0.0071(17) -0.0023(17)
C9 0.022(2) 0.0182(19) 0.021(2) -0.0050(16) 0.0050(16) -0.0015(16)
C10 0.025(2) 0.0181(19) 0.023(2) -0.0032(16) 0.0045(17) -0.0012(16)
C11 0.023(2) 0.022(2) 0.020(2) -0.0033(16) 0.0016(16) -0.0015(17)
C12 0.028(2) 0.021(2) 0.020(2) -0.0051(16) 0.0049(17) 0.0012(17)
N3 0.030(2) 0.0225(18) 0.0237(19) -0.0066(15) 0.0038(16) 0.0000(15)
N1 0.027(2) 0.039(2) 0.044(3) 0.011(2) -0.0004(19) 0.0026(18)
N2 0.030(2) 0.0204(18) 0.033(2) 0.0089(16) 0.0044(17) -0.0043(16)
O1W 0.062(3) 0.053(2) 0.035(2) 0.0015(18) 0.0033(19) 0.021(2)

loop_
_atom_type_symbol
_atom_type_description
_atom_type_scat_dispersion_real
_atom_type_scat_dispersion_imag
_atom_type_scat_source
C C 0.0033 0.0016 'International Tables Vol C Tables 4.2.6.8 and 6.1.1.4'
H H 0.0000 0.0000 'International Tables Vol C Tables 4.2.6.8 and 6.1.1.4'
N N 0.0061 0.0033 'International Tables Vol C Tables 4.2.6.8 and 6.1.1.4'
O O 0.0106 0.0060 'International Tables Vol C Tables 4.2.6.8 and 6.1.1.4'
V V 0.3005 0.5294 'International Tables Vol C Tables 4.2.6.8 and 6.1.1.4'

loop_
_geom_angle_atom_site_label_1
_geom_angle_atom_site_label_2
_geom_angle_atom_site_label_3
_geom_angle
_geom_angle_site_symmetry_1
_geom_angle_site_symmetry_3
_geom_angle_publ_flag
O10 V1 O19 100.06(15) . . ?
O10 V1 O4 100.82(14) . . ?
O19 V1 O4 87.71(12) . . ?
O10 V1 O18 100.17(14) . . ?
O19 V1 O18 91.55(12) . . ?
O4 V1 O18 158.80(12) . . ?
O10 V1 O6 100.80(15) . . ?
O19 V1 O6 159.12(12) . . ?
O4 V1 O6 87.44(12) . . ?
O18 V1 O6 85.75(12) . . ?
O10 V1 O17 179.73(15) . . ?
O19 V1 O17 79.88(10) . . ?
O4 V1 O17 79.45(10) . . ?
O18 V1 O17 79.57(10) . . ?
O6 V1 O17 79.27(10) . . ?
O15 V2 O16 100.11(14) . . ?
O15 V2 O19 99.77(15) . . ?
O16 V2 O19 91.76(12) . . ?
O15 V2 O8 98.73(14) . . ?
O16 V2 O8 161.08(12) . . ?
O19 V2 O8 86.80(12) . . ?
O15 V2 O9 99.14(15) . . ?
O16 V2 O9 87.41(12) . . ?
O19 V2 O9 160.92(12) . . ?
O8 V2 O9 87.85(11) . . ?
O15 V2 O17 178.98(13) . . ?
O16 V2 O17 80.88(11) . . ?
O19 V2 O17 80.43(11) . . ?
O8 V2 O17 80.28(10) . . ?
O9 V2 O17 80.62(10) . . ?
O11 V3 O2 98.62(15) . . ?
O11 V3 O3 99.21(15) . . ?
O2 V3 O3 87.78(12) . . ?
O11 V3 O9 99.50(15) . . ?
O2 V3 O9 89.78(12) . . ?
O3 V3 O9 161.29(12) . . ?
O11 V3 O7 100.69(14) . . ?
O2 V3 O7 160.69(12) . . ?
O3 V3 O7 88.91(12) . . ?
O9 V3 O7 87.29(12) . . ?
O11 V3 O17 178.90(14) . . ?
O2 V3 O17 81.23(10) . . ?
O3 V3 O17 79.70(11) . . ?
O9 V3 O17 81.59(10) . . ?
O7 V3 O17 79.46(10) . . ?
O13 V4 O5 99.25(15) . . ?
O13 V4 O7 98.99(14) . . ?
O5 V4 O7 88.97(12) . . ?
O13 V4 O8 99.67(15) . . ?
O5 V4 O8 161.08(12) . . ?
O7 V4 O8 87.72(12) . . ?
O13 V4 O4 99.96(14) . . ?
O5 V4 O4 87.14(12) . . ?
O7 V4 O4 161.03(12) . . ?
O8 V4 O4 89.97(11) . . ?
O13 V4 O17 178.46(14) . . ?
O5 V4 O17 79.59(11) . . ?
O7 V4 O17 79.99(10) . . ?
O8 V4 O17 81.48(10) . . ?
O4 V4 O17 81.04(10) . . ?
O12 V5 O16 100.06(15) . . ?
O12 V5 O2 100.77(15) . . ?
O16 V5 O2 86.93(12) . . ?
O12 V5 O18 100.79(15) . . ?
O16 V5 O18 91.49(12) . . ?
O2 V5 O18 158.32(12) . . ?
O12 V5 O1 101.32(15) . . ?
O16 V5 O1 158.59(12) . . ?
O2 V5 O1 87.92(12) . . ?
O18 V5 O1 85.71(12) . . ?
O12 V5 O17 179.59(14) . . ?
O16 V5 O17 79.58(10) . . ?
O2 V5 O17 79.43(10) . . ?
O18 V5 O17 79.02(10) . . ?
O1 V5 O17 79.04(10) . . ?
O14 V6 O3 98.78(15) . . ?
O14 V6 O1 98.62(14) . . ?
O3 V6 O1 89.02(12) . . ?
O14 V6 O5 98.14(14) . . ?
O3 V6 O5 89.21(12) . . ?
O1 V6 O5 163.22(12) . . ?
O14 V6 O6 97.81(14) . . ?
O3 V6 O6 163.41(12) . . ?
O1 V6 O6 88.98(12) . . ?
O5 V6 O6 87.97(12) . . ?
O14 V6 O17 178.72(14) . . ?
O3 V6 O17 81.36(11) . . ?
O1 V6 O17 82.65(11) . . ?
O5 V6 O17 80.59(11) . . ?
O6 V6 O17 82.05(11) . . ?
C3 O1 V6 115.7(3) . . ?
C3 O1 V5 116.0(2) . . ?
V6 O1 V5 108.57(13) . . ?
C2 O2 V5 115.7(3) . . ?
C2 O2 V3 115.8(3) . . ?
V5 O2 V3 109.92(13) . . ?
C4 O3 V6 116.6(3) . . ?
C4 O3 V3 116.4(3) . . ?
V6 O3 V3 107.71(13) . . ?
C7 O4 V1 116.9(2) . . ?
C7 O4 V4 116.3(2) . . ?
V1 O4 V4 109.60(13) . . ?
C8 O5 V4 117.6(2) . . ?
C8 O5 V6 116.2(2) . . ?
V4 O5 V6 107.86(13) . . ?
C6 O6 V1 116.3(2) . . ?
C6 O6 V6 116.6(3) . . ?
V1 O6 V6 108.20(13) . . ?
C12 O7 V4 116.5(2) . . ?
C12 O7 V3 116.4(2) . . ?
V4 O7 V3 109.03(13) . . ?
C11 O8 V2 116.3(2) . . ?
C11 O8 V4 116.8(2) . . ?
V2 O8 V4 108.39(13) . . ?
C10 O9 V3 116.6(2) . . ?
C10 O9 V2 116.8(2) . . ?
V3 O9 V2 108.25(13) . . ?
V2 O16 V5 111.01(13) . . ?
V6 O17 V4 91.96(10) . . ?
V6 O17 V3 91.22(10) . . ?
V4 O17 V3 91.52(9) . . ?
V6 O17 V2 178.04(13) . . ?
V4 O17 V2 89.84(9) . . ?
V3 O17 V2 89.50(9) . . ?
V6 O17 V1 90.46(9) . . ?
V4 O17 V1 89.83(9) . . ?
V3 O17 V1 177.81(13) . . ?
V2 O17 V1 88.78(9) . . ?
V6 O17 V5 89.73(9) . . ?
V4 O17 V5 178.06(13) . . ?
V3 O17 V5 89.39(9) . . ?
V2 O17 V5 88.45(9) . . ?
V1 O17 V5 89.21(9) . . ?
V1 O18 V5 112.03(13) . . ?
V1 O19 V2 110.81(14) . . ?
N1 C1 C4 107.8(4) . . ?
N1 C1 C2 106.3(4) . . ?
C4 C1 C2 111.7(4) . . ?
N1 C1 C3 107.9(4) . . ?
C4 C1 C3 112.0(4) . . ?
C2 C1 C3 110.9(4) . . ?
O2 C2 C1 113.3(3) . . ?
O2 C2 H2A 108.9 . . ?
C1 C2 H2A 108.9 . . ?
O2 C2 H2B 108.9 . . ?
C1 C2 H2B 108.9 . . ?
H2A C2 H2B 107.7 . . ?
O1 C3 C1 113.5(4) . . ?
O1 C3 H3A 108.9 . . ?
C1 C3 H3A 108.9 . . ?
O1 C3 H3B 108.9 . . ?
C1 C3 H3B 108.9 . . ?
H3A C3 H3B 107.7 . . ?
O3 C4 C1 113.2(4) . . ?
O3 C4 H4A 108.9 . . ?
C1 C4 H4A 108.9 . . ?
O3 C4 H4B 108.9 . . ?
C1 C4 H4B 108.9 . . ?
H4A C4 H4B 107.8 . . ?
N2 C5 C8 107.1(3) . . ?
N2 C5 C7 106.7(3) . . ?
C8 C5 C7 111.9(4) . . ?
N2 C5 C6 107.2(3) . . ?
C8 C5 C6 112.1(3) . . ?
C7 C5 C6 111.4(4) . . ?
O6 C6 C5 112.8(3) . . ?
O6 C6 H6A 109.0 . . ?
C5 C6 H6A 109.0 . . ?
O6 C6 H6B 109.0 . . ?
C5 C6 H6B 109.0 . . ?
H6A C6 H6B 107.8 . . ?
O4 C7 C5 112.1(3) . . ?
O4 C7 H7A 109.2 . . ?
C5 C7 H7A 109.2 . . ?
O4 C7 H7B 109.2 . . ?
C5 C7 H7B 109.2 . . ?
H7A C7 H7B 107.9 . . ?
O5 C8 C5 112.4(3) . . ?
O5 C8 H8A 109.1 . . ?
C5 C8 H8A 109.1 . . ?
O5 C8 H8B 109.1 . . ?
C5 C8 H8B 109.1 . . ?
H8A C8 H8B 107.8 . . ?
N3 C9 C10 107.2(3) . . ?
N3 C9 C12 107.0(3) . . ?
C10 C9 C12 112.0(4) . . ?
N3 C9 C11 105.6(3) . . ?
C10 C9 C11 112.0(3) . . ?
C12 C9 C11 112.5(3) . . ?
O9 C10 C9 112.2(3) . . ?
O9 C10 H10A 109.2 . . ?
C9 C10 H10A 109.2 . . ?
O9 C10 H10B 109.2 . . ?
C9 C10 H10B 109.2 . . ?
H10A C10 H10B 107.9 . . ?
O8 C11 C9 112.0(3) . . ?
O8 C11 H11A 109.2 . . ?
C9 C11 H11A 109.2 . . ?
O8 C11 H11B 109.2 . . ?
C9 C11 H11B 109.2 . . ?
H11A C11 H11B 107.9 . . ?
O7 C12 C9 112.1(3) . . ?
O7 C12 H12A 109.2 . . ?
C9 C12 H12A 109.2 . . ?
O7 C12 H12B 109.2 . . ?
C9 C12 H12B 109.2 . . ?
H12A C12 H12B 107.9 . . ?
C9 N3 H3C 109.5 . . ?
C9 N3 H3D 109.5 . . ?
H3C N3 H3D 109.5 . . ?
C9 N3 H3E 109.5 . . ?
H3C N3 H3E 109.5 . . ?
H3D N3 H3E 109.5 . . ?
C1 N1 H1A 109.5 . . ?
C1 N1 H1B 109.5 . . ?
H1A N1 H1B 109.5 . . ?
C1 N1 H1C 109.5 . . ?
H1A N1 H1C 109.5 . . ?
H1B N1 H1C 109.5 . . ?
C5 N2 H2C 109.5 . . ?
C5 N2 H2D 109.5 . . ?
H2C N2 H2D 109.5 . . ?
C5 N2 H2E 109.5 . . ?
H2C N2 H2E 109.5 . . ?
H2D N2 H2E 109.5 . . ?

loop_
_geom_bond_atom_site_label_1
_geom_bond_atom_site_label_2
_geom_bond_distance
_geom_bond_site_symmetry_2
_geom_bond_publ_flag
V1 O10 1.606(3) . ?
V1 O19 1.990(3) . ?
V1 O4 1.995(3) . ?
V1 O18 1.997(3) . ?
V1 O6 2.006(3) . ?
V1 O17 2.355(3) . ?
V2 O15 1.608(3) . ?
V2 O16 1.982(3) . ?
V2 O19 1.992(3) . ?
V2 O8 2.005(3) . ?
V2 O9 2.008(3) . ?
V2 O17 2.331(3) . ?
V3 O11 1.607(3) . ?
V3 O2 2.007(3) . ?
V3 O3 2.007(3) . ?
V3 O9 2.008(3) . ?
V3 O7 2.016(3) . ?
V3 O17 2.292(3) . ?
V4 O13 1.610(3) . ?
V4 O5 2.004(3) . ?
V4 O7 2.005(3) . ?
V4 O8 2.009(3) . ?
V4 O4 2.009(3) . ?
V4 O17 2.279(3) . ?
V5 O12 1.610(3) . ?
V5 O16 1.997(3) . ?
V5 O2 1.999(3) . ?
V5 O18 2.005(3) . ?
V5 O1 2.005(3) . ?
V5 O17 2.371(3) . ?
V6 O14 1.613(3) . ?
V6 O3 1.997(3) . ?
V6 O1 1.997(3) . ?
V6 O5 2.010(3) . ?
V6 O6 2.017(3) . ?
V6 O17 2.233(3) . ?
O1 C3 1.429(5) . ?
O2 C2 1.439(5) . ?
O3 C4 1.421(5) . ?
O4 C7 1.425(5) . ?
O5 C8 1.418(5) . ?
O6 C6 1.414(5) . ?
O7 C12 1.429(5) . ?
O8 C11 1.428(5) . ?
O9 C10 1.430(5) . ?
C1 N1 1.482(6) . ?
C1 C4 1.525(7) . ?
C1 C2 1.528(6) . ?
C1 C3 1.535(7) . ?
C2 H2A 0.9700 . ?
C2 H2B 0.9700 . ?
C3 H3A 0.9700 . ?
C3 H3B 0.9700 . ?
C4 H4A 0.9700 . ?
C4 H4B 0.9700 . ?
C5 N2 1.509(5) . ?
C5 C8 1.532(6) . ?
C5 C7 1.535(6) . ?
C5 C6 1.539(6) . ?
C6 H6A 0.9700 . ?
C6 H6B 0.9700 . ?
C7 H7A 0.9700 . ?
C7 H7B 0.9700 . ?
C8 H8A 0.9700 . ?
C8 H8B 0.9700 . ?
C9 N3 1.499(5) . ?
C9 C10 1.523(6) . ?
C9 C12 1.535(6) . ?
C9 C11 1.539(6) . ?
C10 H10A 0.9700 . ?
C10 H10B 0.9700 . ?
C11 H11A 0.9700 . ?
C11 H11B 0.9700 . ?
C12 H12A 0.9700 . ?
C12 H12B 0.9700 . ?
N3 H3C 0.8900 . ?
N3 H3D 0.8900 . ?
N3 H3E 0.8900 . ?
N1 H1A 0.8900 . ?
N1 H1B 0.8900 . ?
N1 H1C 0.8900 . ?
N2 H2C 0.8900 . ?
N2 H2D 0.8900 . ?
N2 H2E 0.8900 . ?
